data_7015663
loop_
_publ_author_name
'Siemeling, Ulrich'
'Klemann, Thorsten'
'Bruhn, Clemens'
'Schulz, Ji\<r\'i'
'\<St\<epni\<cka, Petr'

_publ_section_title
;
 The coordination behaviour of ferrocene-based pyridylphosphine ligands
 towards Zn(II), Cd(II) and Hg(II).
;
_journal_issue 17
_journal_name_full 'Dalton transactions (Cambridge, England : 2003)'
_journal_page_first 4722
_journal_page_last 4740
_journal_paper_doi 10.1039/c0dt01810d
_journal_volume 40
_journal_year 2011
_chemical_formula_moiety 'C27 H22 Cl2 Fe N P Zn'
_chemical_formula_sum 'C27 H22 Cl2 Fe N P Zn'
_chemical_formula_weight 583.55
_chemical_name_systematic
;
?
;
_space_group_IT_number 14
_symmetry_cell_setting monoclinic
_symmetry_Int_Tables_number 14
_symmetry_space_group_name_Hall '-P 2ybc'
_symmetry_space_group_name_H-M 'P 1 21/c 1'
_atom_sites_solution_hydrogens geom
_atom_sites_solution_primary direct
_atom_sites_solution_secondary difmap
_audit_creation_method SHELXL-97
_cell_angle_alpha 90.00
_cell_angle_beta 101.856(7)
_cell_angle_gamma 90.00
_cell_formula_units_Z 8
_cell_length_a 19.2868(16)
_cell_length_b 9.2179(5)
_cell_length_c 28.835(3)
_cell_measurement_reflns_used 14670
_cell_measurement_temperature 203(2)
_cell_measurement_theta_max 25.31
_cell_measurement_theta_min 1.17
_cell_volume 5017.0(7)
_computing_structure_refinement 'SHELXL-97 (Sheldrick, 1997)'
_computing_structure_solution 'SHELXS-97 (Sheldrick, 1990)'
_diffrn_ambient_temperature 203(2)
_diffrn_detector 'image plate (34 cm diameter)'
_diffrn_detector_area_resol_mean 6.67
_diffrn_detector_type STOE
_diffrn_measured_fraction_theta_full 1.000
_diffrn_measured_fraction_theta_max 1.000
_diffrn_measurement_details ' 180 frames, detector distance = 135 mm'
_diffrn_measurement_device '2-circle goniometer'
_diffrn_measurement_device_type 'STOE IPDS 2'
_diffrn_measurement_method 'rotation method'
_diffrn_radiation_collimation '0.5 mm diameter, multiple pinhole'
_diffrn_radiation_monochromator 'plane graphite'
_diffrn_radiation_polarisn_norm 0
_diffrn_radiation_type 'Mo K\a'
_diffrn_radiation_wavelength 0.71073
_diffrn_reflns_av_R_equivalents 0.0847
_diffrn_reflns_av_sigmaI/netI 0.1040
_diffrn_reflns_limit_h_max 22
_diffrn_reflns_limit_h_min -21
_diffrn_reflns_limit_k_max 10
_diffrn_reflns_limit_k_min -10
_diffrn_reflns_limit_l_max 34
_diffrn_reflns_limit_l_min -34
_diffrn_reflns_number 31242
_diffrn_reflns_theta_full 25.00
_diffrn_reflns_theta_max 25.00
_diffrn_reflns_theta_min 1.44
_diffrn_source 'sealed X-ray tube, 12 x 0.4 mm long-fine focus'
_diffrn_source_current 30
_diffrn_source_power 1.50
_diffrn_source_voltage 50
_diffrn_standards_decay_% none
_exptl_absorpt_coefficient_mu 1.827
_exptl_absorpt_correction_T_max 0.9428
_exptl_absorpt_correction_T_min 0.7455
_exptl_absorpt_correction_type integration
_exptl_absorpt_process_details 'X-red ver. 1.31 (Stoe & Cie. 2005)'
_exptl_crystal_colour orange
_exptl_crystal_density_diffrn 1.545
_exptl_crystal_density_method 'not measured'
_exptl_crystal_description plate
_exptl_crystal_F_000 2368
_exptl_crystal_size_max 0.37
_exptl_crystal_size_mid 0.10
_exptl_crystal_size_min 0.03
_refine_diff_density_max 0.901
_refine_diff_density_min -0.612
_refine_diff_density_rms 0.085
_refine_ls_extinction_method none
_refine_ls_goodness_of_fit_ref 0.846
_refine_ls_hydrogen_treatment constr
_refine_ls_matrix_type full
_refine_ls_number_parameters 595
_refine_ls_number_reflns 8832
_refine_ls_number_restraints 0
_refine_ls_restrained_S_all 0.846
_refine_ls_R_factor_all 0.0890
_refine_ls_R_factor_gt 0.0461
_refine_ls_shift/su_max 0.001
_refine_ls_shift/su_mean 0.000
_refine_ls_structure_factor_coef Fsqd
_refine_ls_weighting_details 'calc w=1/[\s^2^(Fo^2^)+(0.0363P)^2^+0.0000P] where P=(Fo^2^+2Fc^2^)/3'
_refine_ls_weighting_scheme calc
_refine_ls_wR_factor_gt 0.0876
_refine_ls_wR_factor_ref 0.0948
_reflns_number_gt 5152
_reflns_number_total 8832
_reflns_threshold_expression >2sigma(I)
_cod_data_source_file c0dt01810d.txt
_cod_data_source_block i0531a
_cod_original_cell_volume 5017.1(7)
_cod_original_sg_symbol_H-M 'P 21/c'
_cod_database_code 7015663

loop_
_symmetry_equiv_pos_as_xyz
'x, y, z'
'-x, y+1/2, -z+1/2'
'-x, -y, -z'
'x, -y-1/2, z-1/2'

loop_
_atom_site_label
_atom_site_type_symbol
_atom_site_fract_x
_atom_site_fract_y
_atom_site_fract_z
_atom_site_U_iso_or_equiv
_atom_site_adp_type
_atom_site_occupancy
_atom_site_symmetry_multiplicity
_atom_site_calc_flag
_atom_site_refinement_flags
_atom_site_disorder_assembly
_atom_site_disorder_group
C1 C 0.2951(3) 0.4923(6) 0.67681(16) 0.0378(13) Uani 1 1 d . . .
C2 C 0.2236(3) 0.5225(6) 0.68197(17) 0.0432(14) Uani 1 1 d . . .
H2A H 0.1882 0.4532 0.6829 0.052 Uiso 1 1 calc R . .
C3 C 0.2161(3) 0.6764(7) 0.68544(19) 0.0481(14) Uani 1 1 d . . .
H3A H 0.1748 0.7261 0.6885 0.058 Uiso 1 1 calc R . .
C4 C 0.2830(3) 0.7411(7) 0.6835(2) 0.0514(15) Uani 1 1 d . . .
H4A H 0.2933 0.8408 0.6855 0.062 Uiso 1 1 calc R . .
C5 C 0.3310(3) 0.6295(6) 0.67787(18) 0.0460(14) Uani 1 1 d . . .
H5A H 0.3784 0.6428 0.6753 0.055 Uiso 1 1 calc R . .
C6 C 0.2832(3) 0.6464(6) 0.56116(17) 0.0372(12) Uani 1 1 d . . .
C7 C 0.2420(3) 0.5171(6) 0.55933(16) 0.0370(12) Uani 1 1 d . . .
H7A H 0.2584 0.4230 0.5553 0.044 Uiso 1 1 calc R . .
C8 C 0.1721(3) 0.5524(7) 0.56459(18) 0.0436(13) Uani 1 1 d . . .
H8A H 0.1348 0.4870 0.5647 0.052 Uiso 1 1 calc R . .
C9 C 0.1698(3) 0.7069(7) 0.5697(2) 0.0520(15) Uani 1 1 d . . .
H9A H 0.1304 0.7612 0.5740 0.062 Uiso 1 1 calc R . .
C10 C 0.2370(3) 0.7637(6) 0.56706(19) 0.0441(14) Uani 1 1 d . . .
H10A H 0.2494 0.8625 0.5689 0.053 Uiso 1 1 calc R . .
C11 C 0.3572(3) 0.6601(6) 0.55526(17) 0.0365(12) Uani 1 1 d . . .
C12 C 0.3774(3) 0.7886(7) 0.5361(2) 0.0556(16) Uani 1 1 d . . .
H12A H 0.3455 0.8666 0.5297 0.067 Uiso 1 1 calc R . .
C13 C 0.4455(3) 0.8007(8) 0.5265(3) 0.070(2) Uani 1 1 d . . .
H13A H 0.4596 0.8869 0.5137 0.084 Uiso 1 1 calc R . .
C14 C 0.4910(3) 0.6866(8) 0.5358(2) 0.0638(18) Uani 1 1 d . . .
H14A H 0.5364 0.6913 0.5286 0.077 Uiso 1 1 calc R . .
C15 C 0.4689(3) 0.5628(7) 0.5563(2) 0.0521(15) Uani 1 1 d . . .
H15A H 0.5008 0.4851 0.5634 0.062 Uiso 1 1 calc R . .
C16 C 0.3826(3) 0.2508(7) 0.71710(19) 0.0426(14) Uani 1 1 d . . .
C17 C 0.4024(3) 0.3366(8) 0.75727(19) 0.0561(16) Uani 1 1 d . . .
H17A H 0.3886 0.4346 0.7563 0.067 Uiso 1 1 calc R . .
C18 C 0.4428(4) 0.2787(9) 0.7992(2) 0.070(2) Uani 1 1 d . . .
H18A H 0.4570 0.3384 0.8258 0.084 Uiso 1 1 calc R . .
C19 C 0.4615(3) 0.1364(9) 0.8013(2) 0.068(2) Uani 1 1 d . . .
H19A H 0.4870 0.0970 0.8298 0.082 Uiso 1 1 calc R . .
C20 C 0.4433(3) 0.0500(8) 0.7620(3) 0.0662(19) Uani 1 1 d . . .
H20A H 0.4570 -0.0481 0.7635 0.079 Uiso 1 1 calc R . .
C21 C 0.4045(3) 0.1072(7) 0.7196(2) 0.0580(17) Uani 1 1 d . . .
H21A H 0.3932 0.0479 0.6926 0.070 Uiso 1 1 calc R . .
C22 C 0.2498(3) 0.2021(6) 0.65324(17) 0.0396(13) Uani 1 1 d . . .
C23 C 0.2233(3) 0.1559(6) 0.69271(18) 0.0447(14) Uani 1 1 d . . .
H23A H 0.2475 0.1806 0.7234 0.054 Uiso 1 1 calc R . .
C24 C 0.1623(3) 0.0747(6) 0.6867(2) 0.0460(14) Uani 1 1 d . . .
H24A H 0.1458 0.0421 0.7133 0.055 Uiso 1 1 calc R . .
C25 C 0.1244(3) 0.0401(6) 0.6411(2) 0.0496(14) Uani 1 1 d . . .
H25A H 0.0817 -0.0123 0.6368 0.059 Uiso 1 1 calc R . .
C26 C 0.1518(3) 0.0856(6) 0.60220(19) 0.0456(14) Uani 1 1 d . . .
H26A H 0.1274 0.0621 0.5714 0.055 Uiso 1 1 calc R . .
C27 C 0.2140(3) 0.1643(6) 0.60809(18) 0.0410(13) Uani 1 1 d . . .
H27A H 0.2320 0.1923 0.5815 0.049 Uiso 1 1 calc R . .
C28 C 0.1928(3) 0.3817(6) 0.32607(16) 0.0351(12) Uani 1 1 d . . .
C29 C 0.2616(3) 0.4114(6) 0.31565(17) 0.0404(13) Uani 1 1 d . . .
H29A H 0.2989 0.3446 0.3175 0.049 Uiso 1 1 calc R . .
C30 C 0.2628(3) 0.5593(7) 0.30206(18) 0.0481(15) Uani 1 1 d . . .
H30A H 0.3010 0.6070 0.2929 0.058 Uiso 1 1 calc R . .
C31 C 0.1968(3) 0.6229(7) 0.30462(18) 0.0502(15) Uani 1 1 d . . .
H31A H 0.1840 0.7201 0.2976 0.060 Uiso 1 1 calc R . .
C32 C 0.1534(3) 0.5165(6) 0.31952(16) 0.0396(13) Uani 1 1 d . . .
H32A H 0.1071 0.5306 0.3243 0.048 Uiso 1 1 calc R . .
C33 C 0.2174(3) 0.6124(5) 0.43129(16) 0.0315(11) Uani 1 1 d . . .
C34 C 0.2549(3) 0.4789(6) 0.44012(16) 0.0341(12) Uani 1 1 d . . .
H34A H 0.2376 0.3934 0.4515 0.041 Uiso 1 1 calc R . .
C35 C 0.3229(3) 0.4963(6) 0.42883(18) 0.0400(13) Uani 1 1 d . . .
H35A H 0.3580 0.4243 0.4312 0.048 Uiso 1 1 calc R . .
C36 C 0.3286(3) 0.6422(6) 0.41321(19) 0.0444(14) Uani 1 1 d . . .
H36A H 0.3679 0.6833 0.4035 0.053 Uiso 1 1 calc R . .
C37 C 0.2639(3) 0.7139(6) 0.41506(18) 0.0380(12) Uani 1 1 d . . .
H37A H 0.2533 0.8114 0.4070 0.046 Uiso 1 1 calc R . .
C38 C 0.1452(3) 0.6447(5) 0.43932(16) 0.0310(11) Uani 1 1 d . . .
C39 C 0.1279(3) 0.7855(6) 0.45063(18) 0.0393(13) Uani 1 1 d . . .
H39A H 0.1612 0.8607 0.4520 0.047 Uiso 1 1 calc R . .
C40 C 0.0617(3) 0.8144(7) 0.45981(19) 0.0487(14) Uani 1 1 d . . .
H40A H 0.0489 0.9096 0.4662 0.058 Uiso 1 1 calc R . .
C41 C 0.0148(3) 0.7021(7) 0.4594(2) 0.0551(16) Uani 1 1 d . . .
H41A H -0.0297 0.7184 0.4671 0.066 Uiso 1 1 calc R . .
C42 C 0.0340(3) 0.5640(7) 0.4476(2) 0.0476(14) Uani 1 1 d . . .
H42A H 0.0016 0.4877 0.4471 0.057 Uiso 1 1 calc R . .
C43 C 0.1107(3) 0.1076(6) 0.31194(17) 0.0372(12) Uani 1 1 d . . .
C44 C 0.0779(3) -0.0104(6) 0.3287(2) 0.0476(14) Uani 1 1 d . . .
H44A H 0.0822 -0.0221 0.3616 0.057 Uiso 1 1 calc R . .
C45 C 0.0390(3) -0.1114(7) 0.2981(2) 0.0547(16) Uani 1 1 d . . .
H45A H 0.0175 -0.1904 0.3101 0.066 Uiso 1 1 calc R . .
C46 C 0.0325(3) -0.0939(7) 0.2497(2) 0.0530(16) Uani 1 1 d . . .
H46A H 0.0063 -0.1615 0.2287 0.064 Uiso 1 1 calc R . .
C47 C 0.0645(3) 0.0237(7) 0.2321(2) 0.0519(16) Uani 1 1 d . . .
H47A H 0.0599 0.0352 0.1992 0.062 Uiso 1 1 calc R . .
C48 C 0.1034(3) 0.1242(6) 0.26300(18) 0.0422(13) Uani 1 1 d . . .
H48A H 0.1247 0.2034 0.2509 0.051 Uiso 1 1 calc R . .
C49 C 0.2487(3) 0.1190(6) 0.37092(18) 0.0384(12) Uani 1 1 d . . .
C50 C 0.2734(3) 0.0421(6) 0.33588(18) 0.0431(13) Uani 1 1 d . . .
H50A H 0.2458 0.0372 0.3050 0.052 Uiso 1 1 calc R . .
C51 C 0.3390(3) -0.0276(6) 0.3465(2) 0.0486(15) Uani 1 1 d . . .
H51A H 0.3553 -0.0806 0.3230 0.058 Uiso 1 1 calc R . .
C52 C 0.3799(3) -0.0182(6) 0.3917(2) 0.0472(14) Uani 1 1 d . . .
H52A H 0.4250 -0.0614 0.3987 0.057 Uiso 1 1 calc R . .
C53 C 0.3546(3) 0.0546(6) 0.4266(2) 0.0463(14) Uani 1 1 d . . .
H53A H 0.3824 0.0597 0.4574 0.056 Uiso 1 1 calc R . .
C54 C 0.2888(3) 0.1200(5) 0.41689(18) 0.0372(12) Uani 1 1 d . . .
H54A H 0.2711 0.1651 0.4413 0.045 Uiso 1 1 calc R . .
N1 N 0.4037(2) 0.5484(5) 0.56638(14) 0.0373(10) Uani 1 1 d . . .
N2 N 0.0980(2) 0.5344(4) 0.43673(14) 0.0340(10) Uani 1 1 d . . .
Cl1 Cl 0.50702(7) 0.29465(17) 0.63826(5) 0.0519(4) Uani 1 1 d . . .
Cl2 Cl 0.35812(9) 0.19385(18) 0.53807(5) 0.0580(4) Uani 1 1 d . . .
Cl3 Cl 0.13591(8) 0.18564(16) 0.48192(5) 0.0488(3) Uani 1 1 d . . .
Cl4 Cl -0.01186(7) 0.28638(18) 0.37546(5) 0.0544(4) Uani 1 1 d . . .
Fe1 Fe 0.24638(4) 0.62238(8) 0.62290(3) 0.0379(2) Uani 1 1 d . . .
Fe2 Fe 0.24422(4) 0.53987(8) 0.36990(2) 0.03346(18) Uani 1 1 d . . .
Zn1 Zn 0.39526(3) 0.34260(7) 0.59923(2) 0.03675(16) Uani 1 1 d . . .
Zn2 Zn 0.10144(3) 0.31330(7) 0.415192(19) 0.03447(15) Uani 1 1 d . . .
P1 P 0.32849(7) 0.31930(17) 0.66229(4) 0.0379(3) Uani 1 1 d . . .
P2 P 0.16613(7) 0.22457(15) 0.35557(5) 0.0341(3) Uani 1 1 d . . .

loop_
_atom_site_aniso_label
_atom_site_aniso_U_11
_atom_site_aniso_U_22
_atom_site_aniso_U_33
_atom_site_aniso_U_23
_atom_site_aniso_U_13
_atom_site_aniso_U_12
C1 0.044(3) 0.045(4) 0.024(3) 0.000(2) 0.007(2) 0.005(3)
C2 0.048(3) 0.054(4) 0.030(3) -0.001(3) 0.012(2) 0.007(3)
C3 0.055(4) 0.049(4) 0.045(3) -0.009(3) 0.020(3) 0.009(3)
C4 0.067(4) 0.038(4) 0.049(4) -0.009(3) 0.010(3) 0.000(3)
C5 0.046(3) 0.055(4) 0.035(3) -0.007(3) 0.004(2) -0.009(3)
C6 0.044(3) 0.034(3) 0.033(3) 0.003(2) 0.006(2) 0.003(3)
C7 0.034(3) 0.042(3) 0.034(3) 0.001(2) 0.006(2) 0.003(2)
C8 0.038(3) 0.053(4) 0.038(3) 0.002(3) 0.003(2) -0.004(3)
C9 0.045(3) 0.059(4) 0.050(3) 0.007(3) 0.006(3) 0.020(3)
C10 0.039(3) 0.045(4) 0.047(3) 0.007(3) 0.006(3) 0.007(3)
C11 0.045(3) 0.031(3) 0.035(3) 0.002(2) 0.011(2) -0.002(3)
C12 0.046(4) 0.044(4) 0.076(4) 0.022(3) 0.012(3) 0.004(3)
C13 0.051(4) 0.059(5) 0.098(5) 0.033(4) 0.012(4) -0.011(4)
C14 0.042(3) 0.068(5) 0.085(5) 0.027(4) 0.019(3) -0.004(3)
C15 0.039(3) 0.048(4) 0.072(4) 0.013(3) 0.016(3) 0.004(3)
C16 0.036(3) 0.053(4) 0.041(3) 0.007(3) 0.012(2) 0.006(3)
C17 0.057(4) 0.073(5) 0.037(3) 0.001(3) 0.007(3) 0.017(3)
C18 0.063(4) 0.105(7) 0.038(3) -0.001(4) 0.000(3) 0.014(4)
C19 0.056(4) 0.100(6) 0.049(4) 0.024(4) 0.013(3) 0.025(4)
C20 0.059(4) 0.069(5) 0.071(5) 0.026(4) 0.014(4) 0.018(4)
C21 0.051(4) 0.058(4) 0.063(4) 0.010(3) 0.007(3) 0.003(3)
C22 0.047(3) 0.040(3) 0.033(3) 0.002(2) 0.009(2) 0.011(3)
C23 0.056(3) 0.048(4) 0.031(3) 0.006(3) 0.011(2) -0.002(3)
C24 0.058(4) 0.043(4) 0.043(3) 0.008(3) 0.022(3) 0.001(3)
C25 0.047(3) 0.043(4) 0.061(4) 0.000(3) 0.018(3) -0.005(3)
C26 0.057(4) 0.041(4) 0.037(3) 0.002(3) 0.006(3) -0.004(3)
C27 0.048(3) 0.038(3) 0.040(3) 0.005(3) 0.015(2) -0.001(3)
C28 0.040(3) 0.043(3) 0.023(2) -0.002(2) 0.006(2) 0.001(3)
C29 0.047(3) 0.041(4) 0.035(3) -0.008(2) 0.014(2) -0.004(3)
C30 0.059(4) 0.058(4) 0.033(3) 0.000(3) 0.022(3) -0.009(3)
C31 0.071(4) 0.045(4) 0.036(3) 0.009(3) 0.015(3) 0.002(3)
C32 0.043(3) 0.048(4) 0.026(3) -0.001(2) 0.003(2) 0.004(3)
C33 0.035(3) 0.034(3) 0.026(2) -0.001(2) 0.005(2) -0.002(2)
C34 0.037(3) 0.032(3) 0.032(3) -0.001(2) 0.003(2) 0.001(2)
C35 0.037(3) 0.040(4) 0.041(3) -0.005(2) 0.001(2) 0.001(3)
C36 0.039(3) 0.044(4) 0.052(3) -0.011(3) 0.014(3) -0.010(3)
C37 0.037(3) 0.034(3) 0.042(3) -0.001(2) 0.007(2) 0.000(2)
C38 0.041(3) 0.025(3) 0.026(2) 0.001(2) 0.005(2) 0.004(2)
C39 0.046(3) 0.033(3) 0.041(3) 0.004(2) 0.016(3) 0.000(3)
C40 0.057(4) 0.041(4) 0.051(3) -0.001(3) 0.018(3) 0.011(3)
C41 0.046(3) 0.051(4) 0.074(4) 0.000(3) 0.024(3) 0.010(3)
C42 0.044(3) 0.046(4) 0.057(4) -0.002(3) 0.019(3) 0.000(3)
C43 0.037(3) 0.036(3) 0.039(3) -0.002(2) 0.009(2) 0.006(2)
C44 0.056(4) 0.046(4) 0.040(3) 0.003(3) 0.008(3) -0.005(3)
C45 0.050(4) 0.047(4) 0.066(4) -0.009(3) 0.011(3) -0.016(3)
C46 0.044(3) 0.057(4) 0.058(4) -0.020(3) 0.009(3) -0.013(3)
C47 0.048(3) 0.071(5) 0.035(3) -0.010(3) 0.005(3) 0.001(3)
C48 0.040(3) 0.049(4) 0.040(3) 0.000(3) 0.013(2) -0.002(3)
C49 0.044(3) 0.034(3) 0.041(3) -0.001(2) 0.015(2) -0.001(3)
C50 0.049(3) 0.046(3) 0.036(3) -0.006(3) 0.011(3) 0.001(3)
C51 0.062(4) 0.043(4) 0.048(3) -0.004(3) 0.027(3) 0.009(3)
C52 0.042(3) 0.043(4) 0.057(4) 0.008(3) 0.012(3) 0.002(3)
C53 0.045(3) 0.043(4) 0.049(3) -0.009(3) 0.004(3) 0.002(3)
C54 0.046(3) 0.028(3) 0.037(3) -0.001(2) 0.007(2) 0.007(2)
N1 0.041(3) 0.033(3) 0.041(2) 0.002(2) 0.015(2) 0.002(2)
N2 0.035(2) 0.032(3) 0.038(2) 0.003(2) 0.0130(19) 0.001(2)
Cl1 0.0393(8) 0.0600(10) 0.0577(9) 0.0050(7) 0.0131(6) 0.0107(7)
Cl2 0.0746(10) 0.0542(10) 0.0464(8) -0.0152(7) 0.0150(7) -0.0053(8)
Cl3 0.0626(9) 0.0469(9) 0.0389(7) 0.0083(7) 0.0154(6) 0.0051(7)
Cl4 0.0353(7) 0.0689(11) 0.0571(9) -0.0144(8) 0.0053(6) -0.0045(7)
Fe1 0.0357(4) 0.0406(5) 0.0386(4) -0.0020(3) 0.0103(3) 0.0029(4)
Fe2 0.0347(4) 0.0335(4) 0.0339(4) -0.0015(3) 0.0111(3) -0.0002(3)
Zn1 0.0403(3) 0.0333(4) 0.0383(3) -0.0002(3) 0.0120(3) 0.0017(3)
Zn2 0.0363(3) 0.0340(4) 0.0339(3) -0.0007(3) 0.0091(2) -0.0006(3)
P1 0.0380(7) 0.0443(9) 0.0322(7) 0.0031(7) 0.0089(6) 0.0042(7)
P2 0.0376(7) 0.0348(8) 0.0304(7) -0.0009(6) 0.0081(6) -0.0024(6)

loop_
_atom_type_symbol
_atom_type_description
_atom_type_scat_dispersion_real
_atom_type_scat_dispersion_imag
_atom_type_scat_source
C C 0.0033 0.0016 'International Tables Vol C Tables 4.2.6.8 and 6.1.1.4'
H H 0.0000 0.0000 'International Tables Vol C Tables 4.2.6.8 and 6.1.1.4'
N N 0.0061 0.0033 'International Tables Vol C Tables 4.2.6.8 and 6.1.1.4'
Cl Cl 0.1484 0.1585 'International Tables Vol C Tables 4.2.6.8 and 6.1.1.4'
Fe Fe 0.3463 0.8444 'International Tables Vol C Tables 4.2.6.8 and 6.1.1.4'
Zn Zn 0.2839 1.4301 'International Tables Vol C Tables 4.2.6.8 and 6.1.1.4'
P P 0.1023 0.0942 'International Tables Vol C Tables 4.2.6.8 and 6.1.1.4'

loop_
_geom_angle_atom_site_label_1
_geom_angle_atom_site_label_2
_geom_angle_atom_site_label_3
_geom_angle
_geom_angle_site_symmetry_1
_geom_angle_site_symmetry_3
_geom_angle_publ_flag
C5 C1 C2 107.1(5) . . ?
C5 C1 P1 126.2(4) . . ?
C2 C1 P1 126.1(4) . . ?
C5 C1 Fe1 69.1(3) . . ?
C2 C1 Fe1 70.4(3) . . ?
P1 C1 Fe1 118.4(2) . . ?
C3 C2 C1 108.1(5) . . ?
C3 C2 Fe1 69.9(3) . . ?
C1 C2 Fe1 68.4(3) . . ?
C3 C2 H2A 125.9 . . ?
C1 C2 H2A 125.9 . . ?
Fe1 C2 H2A 127.3 . . ?
C2 C3 C4 107.7(5) . . ?
C2 C3 Fe1 69.5(3) . . ?
C4 C3 Fe1 69.4(3) . . ?
C2 C3 H3A 126.1 . . ?
C4 C3 H3A 126.1 . . ?
Fe1 C3 H3A 126.6 . . ?
C5 C4 C3 108.5(5) . . ?
C5 C4 Fe1 68.6(3) . . ?
C3 C4 Fe1 70.0(3) . . ?
C5 C4 H4A 125.8 . . ?
C3 C4 H4A 125.8 . . ?
Fe1 C4 H4A 127.2 . . ?
C4 C5 C1 108.6(5) . . ?
C4 C5 Fe1 70.9(3) . . ?
C1 C5 Fe1 69.4(3) . . ?
C4 C5 H5A 125.7 . . ?
C1 C5 H5A 125.7 . . ?
Fe1 C5 H5A 125.5 . . ?
C7 C6 C10 106.2(5) . . ?
C7 C6 C11 127.7(5) . . ?
C10 C6 C11 126.0(5) . . ?
C7 C6 Fe1 69.7(3) . . ?
C10 C6 Fe1 69.2(3) . . ?
C11 C6 Fe1 128.5(4) . . ?
C8 C7 C6 109.8(5) . . ?
C8 C7 Fe1 70.4(3) . . ?
C6 C7 Fe1 69.7(3) . . ?
C8 C7 H7A 125.1 . . ?
C6 C7 H7A 125.1 . . ?
Fe1 C7 H7A 126.3 . . ?
C7 C8 C9 106.7(5) . . ?
C7 C8 Fe1 69.3(3) . . ?
C9 C8 Fe1 68.8(3) . . ?
C7 C8 H8A 126.6 . . ?
C9 C8 H8A 126.6 . . ?
Fe1 C8 H8A 126.8 . . ?
C10 C9 C8 108.3(5) . . ?
C10 C9 Fe1 69.8(3) . . ?
C8 C9 Fe1 70.5(3) . . ?
C10 C9 H9A 125.8 . . ?
C8 C9 H9A 125.8 . . ?
Fe1 C9 H9A 125.4 . . ?
C9 C10 C6 109.0(5) . . ?
C9 C10 Fe1 69.9(3) . . ?
C6 C10 Fe1 69.9(3) . . ?
C9 C10 H10A 125.5 . . ?
C6 C10 H10A 125.5 . . ?
Fe1 C10 H10A 126.2 . . ?
N1 C11 C12 120.7(5) . . ?
N1 C11 C6 120.9(4) . . ?
C12 C11 C6 118.3(5) . . ?
C11 C12 C13 119.7(6) . . ?
C11 C12 H12A 120.1 . . ?
C13 C12 H12A 120.1 . . ?
C14 C13 C12 119.5(6) . . ?
C14 C13 H13A 120.2 . . ?
C12 C13 H13A 120.2 . . ?
C13 C14 C15 118.3(6) . . ?
C13 C14 H14A 120.8 . . ?
C15 C14 H14A 120.8 . . ?
N1 C15 C14 123.5(5) . . ?
N1 C15 H15A 118.3 . . ?
C14 C15 H15A 118.3 . . ?
C21 C16 C17 118.1(6) . . ?
C21 C16 P1 119.4(5) . . ?
C17 C16 P1 122.5(5) . . ?
C16 C17 C18 120.7(6) . . ?
C16 C17 H17A 119.6 . . ?
C18 C17 H17A 119.6 . . ?
C19 C18 C17 120.1(7) . . ?
C19 C18 H18A 119.9 . . ?
C17 C18 H18A 119.9 . . ?
C18 C19 C20 120.3(6) . . ?
C18 C19 H19A 119.9 . . ?
C20 C19 H19A 119.9 . . ?
C19 C20 C21 120.2(7) . . ?
C19 C20 H20A 119.9 . . ?
C21 C20 H20A 119.9 . . ?
C16 C21 C20 120.6(7) . . ?
C16 C21 H21A 119.7 . . ?
C20 C21 H21A 119.7 . . ?
C27 C22 C23 119.3(5) . . ?
C27 C22 P1 121.3(4) . . ?
C23 C22 P1 119.3(4) . . ?
C24 C23 C22 120.4(5) . . ?
C24 C23 H23A 119.8 . . ?
C22 C23 H23A 119.8 . . ?
C23 C24 C25 120.7(5) . . ?
C23 C24 H24A 119.7 . . ?
C25 C24 H24A 119.7 . . ?
C26 C25 C24 118.2(5) . . ?
C26 C25 H25A 120.9 . . ?
C24 C25 H25A 120.9 . . ?
C27 C26 C25 121.3(5) . . ?
C27 C26 H26A 119.3 . . ?
C25 C26 H26A 119.3 . . ?
C26 C27 C22 120.0(5) . . ?
C26 C27 H27A 120.0 . . ?
C22 C27 H27A 120.0 . . ?
C29 C28 C32 106.9(5) . . ?
C29 C28 P2 127.8(4) . . ?
C32 C28 P2 123.8(4) . . ?
C29 C28 Fe2 69.2(3) . . ?
C32 C28 Fe2 69.2(3) . . ?
P2 C28 Fe2 115.4(2) . . ?
C30 C29 C28 107.9(5) . . ?
C30 C29 Fe2 70.7(3) . . ?
C28 C29 Fe2 69.4(3) . . ?
C30 C29 H29A 126.0 . . ?
C28 C29 H29A 126.0 . . ?
Fe2 C29 H29A 125.4 . . ?
C31 C30 C29 108.5(5) . . ?
C31 C30 Fe2 69.8(3) . . ?
C29 C30 Fe2 68.9(3) . . ?
C31 C30 H30A 125.8 . . ?
C29 C30 H30A 125.8 . . ?
Fe2 C30 H30A 127.1 . . ?
C32 C31 C30 108.9(5) . . ?
C32 C31 Fe2 69.2(3) . . ?
C30 C31 Fe2 70.1(3) . . ?
C32 C31 H31A 125.6 . . ?
C30 C31 H31A 125.6 . . ?
Fe2 C31 H31A 126.8 . . ?
C31 C32 C28 107.8(5) . . ?
C31 C32 Fe2 70.6(3) . . ?
C28 C32 Fe2 69.3(3) . . ?
C31 C32 H32A 126.1 . . ?
C28 C32 H32A 126.1 . . ?
Fe2 C32 H32A 125.6 . . ?
C34 C33 C37 107.0(4) . . ?
C34 C33 C38 127.0(4) . . ?
C37 C33 C38 125.9(5) . . ?
C34 C33 Fe2 70.4(3) . . ?
C37 C33 Fe2 69.3(3) . . ?
C38 C33 Fe2 127.5(3) . . ?
C33 C34 C35 108.6(5) . . ?
C33 C34 Fe2 69.2(3) . . ?
C35 C34 Fe2 69.9(3) . . ?
C33 C34 H34A 125.7 . . ?
C35 C34 H34A 125.7 . . ?
Fe2 C34 H34A 126.7 . . ?
C34 C35 C36 108.2(5) . . ?
C34 C35 Fe2 69.9(3) . . ?
C36 C35 Fe2 69.5(3) . . ?
C34 C35 H35A 125.9 . . ?
C36 C35 H35A 125.9 . . ?
Fe2 C35 H35A 126.3 . . ?
C37 C36 C35 107.5(5) . . ?
C37 C36 Fe2 69.3(3) . . ?
C35 C36 Fe2 70.0(3) . . ?
C37 C36 H36A 126.2 . . ?
C35 C36 H36A 126.2 . . ?
Fe2 C36 H36A 126.0 . . ?
C36 C37 C33 108.7(5) . . ?
C36 C37 Fe2 70.3(3) . . ?
C33 C37 Fe2 69.6(3) . . ?
C36 C37 H37A 125.7 . . ?
C33 C37 H37A 125.7 . . ?
Fe2 C37 H37A 126.0 . . ?
N2 C38 C39 121.4(4) . . ?
N2 C38 C33 118.7(4) . . ?
C39 C38 C33 119.9(4) . . ?
C40 C39 C38 119.9(5) . . ?
C40 C39 H39A 120.1 . . ?
C38 C39 H39A 120.1 . . ?
C41 C40 C39 119.1(5) . . ?
C41 C40 H40A 120.4 . . ?
C39 C40 H40A 120.4 . . ?
C40 C41 C42 118.9(5) . . ?
C40 C41 H41A 120.5 . . ?
C42 C41 H41A 120.5 . . ?
N2 C42 C41 122.8(5) . . ?
N2 C42 H42A 118.6 . . ?
C41 C42 H42A 118.6 . . ?
C44 C43 C48 118.5(5) . . ?
C44 C43 P2 117.7(4) . . ?
C48 C43 P2 123.7(4) . . ?
C45 C44 C43 121.6(5) . . ?
C45 C44 H44A 119.2 . . ?
C43 C44 H44A 119.2 . . ?
C46 C45 C44 119.2(6) . . ?
C46 C45 H45A 120.4 . . ?
C44 C45 H45A 120.4 . . ?
C45 C46 C47 120.2(5) . . ?
C45 C46 H46A 119.9 . . ?
C47 C46 H46A 119.9 . . ?
C48 C47 C46 120.2(5) . . ?
C48 C47 H47A 119.9 . . ?
C46 C47 H47A 119.9 . . ?
C47 C48 C43 120.2(5) . . ?
C47 C48 H48A 119.9 . . ?
C43 C48 H48A 119.9 . . ?
C54 C49 C50 119.2(5) . . ?
C54 C49 P2 120.7(4) . . ?
C50 C49 P2 120.1(4) . . ?
C49 C50 C51 120.2(5) . . ?
C49 C50 H50A 119.9 . . ?
C51 C50 H50A 119.9 . . ?
C52 C51 C50 119.6(5) . . ?
C52 C51 H51A 120.2 . . ?
C50 C51 H51A 120.2 . . ?
C53 C52 C51 120.0(5) . . ?
C53 C52 H52A 120.0 . . ?
C51 C52 H52A 120.0 . . ?
C52 C53 C54 120.8(5) . . ?
C52 C53 H53A 119.6 . . ?
C54 C53 H53A 119.6 . . ?
C53 C54 C49 119.9(5) . . ?
C53 C54 H54A 120.0 . . ?
C49 C54 H54A 120.0 . . ?
C15 N1 C11 118.1(4) . . ?
C15 N1 Zn1 109.9(4) . . ?
C11 N1 Zn1 132.0(3) . . ?
C38 N2 C42 117.8(4) . . ?
C38 N2 Zn2 132.2(3) . . ?
C42 N2 Zn2 110.0(3) . . ?
C5 Fe1 C1 41.5(2) . . ?
C5 Fe1 C10 121.3(2) . . ?
C1 Fe1 C10 158.0(2) . . ?
C5 Fe1 C9 155.7(3) . . ?
C1 Fe1 C9 160.7(2) . . ?
C10 Fe1 C9 40.3(2) . . ?
C5 Fe1 C4 40.5(2) . . ?
C1 Fe1 C4 69.0(2) . . ?
C10 Fe1 C4 106.7(2) . . ?
C9 Fe1 C4 120.1(2) . . ?
C5 Fe1 C6 107.9(2) . . ?
C1 Fe1 C6 122.4(2) . . ?
C10 Fe1 C6 40.8(2) . . ?
C9 Fe1 C6 68.6(2) . . ?
C4 Fe1 C6 123.8(2) . . ?
C5 Fe1 C7 126.2(2) . . ?
C1 Fe1 C7 109.3(2) . . ?
C10 Fe1 C7 67.6(2) . . ?
C9 Fe1 C7 67.8(2) . . ?
C4 Fe1 C7 161.7(2) . . ?
C6 Fe1 C7 40.5(2) . . ?
C5 Fe1 C2 69.0(2) . . ?
C1 Fe1 C2 41.3(2) . . ?
C10 Fe1 C2 159.0(2) . . ?
C9 Fe1 C2 123.0(2) . . ?
C4 Fe1 C2 68.3(2) . . ?
C6 Fe1 C2 158.7(2) . . ?
C7 Fe1 C2 123.2(2) . . ?
C5 Fe1 C3 68.7(2) . . ?
C1 Fe1 C3 69.2(2) . . ?
C10 Fe1 C3 122.5(2) . . ?
C9 Fe1 C3 105.8(2) . . ?
C4 Fe1 C3 40.6(2) . . ?
C6 Fe1 C3 159.6(2) . . ?
C7 Fe1 C3 157.2(2) . . ?
C2 Fe1 C3 40.6(2) . . ?
C5 Fe1 C8 162.5(2) . . ?
C1 Fe1 C8 124.7(2) . . ?
C10 Fe1 C8 68.1(2) . . ?
C9 Fe1 C8 40.7(2) . . ?
C4 Fe1 C8 155.8(2) . . ?
C6 Fe1 C8 68.7(2) . . ?
C7 Fe1 C8 40.26(19) . . ?
C2 Fe1 C8 107.6(2) . . ?
C3 Fe1 C8 120.7(2) . . ?
C29 Fe2 C32 69.3(2) . . ?
C29 Fe2 C28 41.4(2) . . ?
C32 Fe2 C28 41.5(2) . . ?
C29 Fe2 C37 154.2(2) . . ?
C32 Fe2 C37 123.6(2) . . ?
C28 Fe2 C37 162.1(2) . . ?
C29 Fe2 C33 163.2(2) . . ?
C32 Fe2 C33 108.4(2) . . ?
C28 Fe2 C33 126.00(19) . . ?
C37 Fe2 C33 41.04(19) . . ?
C29 Fe2 C31 68.2(2) . . ?
C32 Fe2 C31 40.2(2) . . ?
C28 Fe2 C31 68.5(2) . . ?
C37 Fe2 C31 106.2(2) . . ?
C33 Fe2 C31 121.5(2) . . ?
C29 Fe2 C36 119.7(2) . . ?
C32 Fe2 C36 158.7(2) . . ?
C28 Fe2 C36 157.0(2) . . ?
C37 Fe2 C36 40.4(2) . . ?
C33 Fe2 C36 68.7(2) . . ?
C31 Fe2 C36 121.9(2) . . ?
C29 Fe2 C30 40.4(2) . . ?
C32 Fe2 C30 68.1(2) . . ?
C28 Fe2 C30 68.5(2) . . ?
C37 Fe2 C30 119.2(2) . . ?
C33 Fe2 C30 155.5(2) . . ?
C31 Fe2 C30 40.1(2) . . ?
C36 Fe2 C30 105.3(2) . . ?
C29 Fe2 C34 126.3(2) . . ?
C32 Fe2 C34 124.4(2) . . ?
C28 Fe2 C34 110.4(2) . . ?
C37 Fe2 C34 67.9(2) . . ?
C33 Fe2 C34 40.37(19) . . ?
C31 Fe2 C34 158.3(2) . . ?
C36 Fe2 C34 68.0(2) . . ?
C30 Fe2 C34 161.3(2) . . ?
C29 Fe2 C35 107.9(2) . . ?
C32 Fe2 C35 159.8(2) . . ?
C28 Fe2 C35 123.2(2) . . ?
C37 Fe2 C35 67.8(2) . . ?
C33 Fe2 C35 68.2(2) . . ?
C31 Fe2 C35 158.9(2) . . ?
C36 Fe2 C35 40.5(2) . . ?
C30 Fe2 C35 123.6(2) . . ?
C34 Fe2 C35 40.21(19) . . ?
N1 Zn1 Cl2 103.65(12) . . ?
N1 Zn1 Cl1 104.03(12) . . ?
Cl2 Zn1 Cl1 113.05(6) . . ?
N1 Zn1 P1 120.42(11) . . ?
Cl2 Zn1 P1 113.65(6) . . ?
Cl1 Zn1 P1 101.92(5) . . ?
N2 Zn2 Cl3 105.86(11) . . ?
N2 Zn2 Cl4 99.65(12) . . ?
Cl3 Zn2 Cl4 117.60(6) . . ?
N2 Zn2 P2 124.78(11) . . ?
Cl3 Zn2 P2 108.79(5) . . ?
Cl4 Zn2 P2 100.68(5) . . ?
C1 P1 C16 105.9(2) . . ?
C1 P1 C22 103.3(2) . . ?
C16 P1 C22 103.2(2) . . ?
C1 P1 Zn1 111.29(17) . . ?
C16 P1 Zn1 112.41(17) . . ?
C22 P1 Zn1 119.48(16) . . ?
C28 P2 C43 109.4(2) . . ?
C28 P2 C49 102.7(2) . . ?
C43 P2 C49 102.0(2) . . ?
C28 P2 Zn2 107.26(16) . . ?
C43 P2 Zn2 111.61(16) . . ?
C49 P2 Zn2 123.04(17) . . ?

loop_
_geom_bond_atom_site_label_1
_geom_bond_atom_site_label_2
_geom_bond_distance
_geom_bond_site_symmetry_2
_geom_bond_publ_flag
C1 C5 1.438(8) . ?
C1 C2 1.444(7) . ?
C1 P1 1.801(5) . ?
C1 Fe1 2.034(5) . ?
C2 C3 1.431(8) . ?
C2 Fe1 2.061(5) . ?
C2 H2A 0.9400 . ?
C3 C4 1.433(8) . ?
C3 Fe1 2.067(5) . ?
C3 H3A 0.9400 . ?
C4 C5 1.415(8) . ?
C4 Fe1 2.059(6) . ?
C4 H4A 0.9400 . ?
C5 Fe1 2.029(5) . ?
C5 H5A 0.9400 . ?
C6 C7 1.428(7) . ?
C6 C10 1.434(7) . ?
C6 C11 1.476(7) . ?
C6 Fe1 2.060(5) . ?
C7 C8 1.423(7) . ?
C7 Fe1 2.060(5) . ?
C7 H7A 0.9400 . ?
C8 C9 1.434(8) . ?
C8 Fe1 2.075(5) . ?
C8 H8A 0.9400 . ?
C9 C10 1.414(8) . ?
C9 Fe1 2.052(6) . ?
C9 H9A 0.9400 . ?
C10 Fe1 2.050(5) . ?
C10 H10A 0.9400 . ?
C11 N1 1.360(6) . ?
C11 C12 1.396(7) . ?
C12 C13 1.400(8) . ?
C12 H12A 0.9400 . ?
C13 C14 1.362(9) . ?
C13 H13A 0.9400 . ?
C14 C15 1.391(8) . ?
C14 H14A 0.9400 . ?
C15 N1 1.354(6) . ?
C15 H15A 0.9400 . ?
C16 C21 1.387(8) . ?
C16 C17 1.390(8) . ?
C16 P1 1.818(6) . ?
C17 C18 1.401(8) . ?
C17 H17A 0.9400 . ?
C18 C19 1.359(10) . ?
C18 H18A 0.9400 . ?
C19 C20 1.370(10) . ?
C19 H19A 0.9400 . ?
C20 C21 1.398(8) . ?
C20 H20A 0.9400 . ?
C21 H21A 0.9400 . ?
C22 C27 1.387(7) . ?
C22 C23 1.406(7) . ?
C22 P1 1.837(6) . ?
C23 C24 1.376(8) . ?
C23 H23A 0.9400 . ?
C24 C25 1.403(8) . ?
C24 H24A 0.9400 . ?
C25 C26 1.398(7) . ?
C25 H25A 0.9400 . ?
C26 C27 1.383(7) . ?
C26 H26A 0.9400 . ?
C27 H27A 0.9400 . ?
C28 C29 1.445(7) . ?
C28 C32 1.449(7) . ?
C28 P2 1.807(5) . ?
C28 Fe2 2.047(5) . ?
C29 C30 1.420(8) . ?
C29 Fe2 2.044(5) . ?
C29 H29A 0.9400 . ?
C30 C31 1.418(8) . ?
C30 Fe2 2.068(5) . ?
C30 H30A 0.9400 . ?
C31 C32 1.413(8) . ?
C31 Fe2 2.064(5) . ?
C31 H31A 0.9400 . ?
C32 Fe2 2.045(5) . ?
C32 H32A 0.9400 . ?
C33 C34 1.424(7) . ?
C33 C37 1.440(7) . ?
C33 C38 1.488(7) . ?
C33 Fe2 2.055(5) . ?
C34 C35 1.424(7) . ?
C34 Fe2 2.070(5) . ?
C34 H34A 0.9400 . ?
C35 C36 1.430(8) . ?
C35 Fe2 2.072(5) . ?
C35 H35A 0.9400 . ?
C36 C37 1.421(7) . ?
C36 Fe2 2.064(5) . ?
C36 H36A 0.9400 . ?
C37 Fe2 2.052(5) . ?
C37 H37A 0.9400 . ?
C38 N2 1.356(6) . ?
C38 C39 1.396(7) . ?
C39 C40 1.382(7) . ?
C39 H39A 0.9400 . ?
C40 C41 1.374(8) . ?
C40 H40A 0.9400 . ?
C41 C42 1.388(8) . ?
C41 H41A 0.9400 . ?
C42 N2 1.362(6) . ?
C42 H42A 0.9400 . ?
C43 C44 1.394(7) . ?
C43 C48 1.397(7) . ?
C43 P2 1.827(5) . ?
C44 C45 1.392(8) . ?
C44 H44A 0.9400 . ?
C45 C46 1.383(8) . ?
C45 H45A 0.9400 . ?
C46 C47 1.395(8) . ?
C46 H46A 0.9400 . ?
C47 C48 1.392(8) . ?
C47 H47A 0.9400 . ?
C48 H48A 0.9400 . ?
C49 C54 1.391(7) . ?
C49 C50 1.396(7) . ?
C49 P2 1.841(5) . ?
C50 C51 1.396(7) . ?
C50 H50A 0.9400 . ?
C51 C52 1.381(8) . ?
C51 H51A 0.9400 . ?
C52 C53 1.379(7) . ?
C52 H52A 0.9400 . ?
C53 C54 1.380(7) . ?
C53 H53A 0.9400 . ?
C54 H54A 0.9400 . ?
N1 Zn1 2.142(4) . ?
N2 Zn2 2.135(4) . ?
Cl1 Zn1 2.2609(15) . ?
Cl2 Zn1 2.2324(16) . ?
Cl3 Zn2 2.2369(14) . ?
Cl4 Zn2 2.2627(15) . ?
Zn1 P1 2.4442(14) . ?
Zn2 P2 2.4623(14) . ?
